data_1509756
loop_
_publ_author_name
'le Roy, J.'
'Brun, G.'
'Moreau, J.M.'
'Liautard, B.'

_publ_section_title
;
 A new phase in the Tl-Ag-Te system: crystal structure of Tl4Ag24-xTe15-y
;
_journal_name_full 'Journal of Alloys Compd.'
_journal_page_first 249
_journal_page_last 254
_journal_paper_doi 10.1016/0925-8388(92)90011-W
_journal_volume 186
_journal_year 1992
_chemical_formula_sum 'Ag22 Te14.88 Tl4'
_chemical_name_systematic 'Tl4 Ag22 Te14.88'
_space_group_IT_number 174
_symmetry_space_group_name_Hall 'P -6'
_symmetry_space_group_name_H-M 'P -6'
_cell_angle_alpha 90
_cell_angle_beta 90
_cell_angle_gamma 120
_cell_formula_units_Z 1
_cell_length_a 11.418
_cell_length_b 11.418
_cell_length_c 9.22
_cell_volume 1040.978
_citation_journal_id_ASTM JALCEU
_cod_data_source_file silver2-3_233.cif
_cod_data_source_block Ag22Te14.88Tl4
_cod_database_code 1509756

loop_
_symmetry_equiv_pos_as_xyz
x,y,z
-x+y,-x,-z
-y,x-y,z
x,y,-z
-x+y,-x,z
-y,x-y,-z

loop_
_atom_site_label
_atom_site_type_symbol
_atom_site_fract_x
_atom_site_fract_y
_atom_site_fract_z
_atom_site_occupancy
_atom_site_U_iso_or_equiv
Tl1 Tl+1 0 0 0 1 0.0
Te6 Te-2 0.6667 0.3333 0.305 0.5 0.0
Te2 Te-2 0.3455 0.9082 0 1 0.0
Te3 Te-2 0.3575 0.9113 0.5 1 0.0
Tl2 Tl+1 0 0 0.5 1 0.0
Te5 Te-2 0.6667 0.3333 0.147 0.38 0.0
Ag3 Ag+1 0.058 0.665 0.5 0.6667 0.0
Ag6 Ag+1 0.5411 0.0584 0.2259 1 0.0
Te4 Te-2 0.6667 0.3333 0 0.62 0.0
Ag2 Ag+1 0.0872 0.685 0 1 0.0
Ag5 Ag+1 0.381 0.189 0.5 0.6667 0.0
Tl3 Tl+1 0.3333 0.6667 0.244 1 0.0
Ag4 Ag+1 0.381 0.176 0 1 0.0
Ag1 Ag+1 0.0192 0.2633 0.229 1 0.0
Te7 Te-2 0.6667 0.3333 0.5 0.5 0.0
Te1 Te-2 0.2472 0.2276 0.2621 1 0.0
